data_2009347
loop_
_publ_author_name
'Antonia Neels'
'Helen Stoeckli-Evans'
'Laurent Plasseraud'
'Eva Garcia Fidalgo'
'Georg S\"uss-Fink'

_publ_section_title
;
 Di-\m-bromo-bis[bromo(\h^6^-<i>para</i>-cymene)ruthenium(II)] benzene
 solvate and
 di-\m-iodo-bis[(\h^6^-<i>para</i>-cymene)iodoruthenium(II)] toluene
 solvate
;
_journal_issue 12
_journal_name_full 'Acta Crystallographica Section C'
_journal_page_first 2030
_journal_page_last 2032
_journal_paper_doi 10.1107/S0108270199010410
_journal_volume 55
_journal_year 1999
_chemical_formula_iupac '[Ru2 Br4 (C10 H14)2 ],C6 H6'
_chemical_formula_moiety 'C20 H28 Br4 Ru2,C6 H6'
_chemical_formula_sum 'C26 H34 Br4 Ru2'
_chemical_formula_weight 868.31
_chemical_name_systematic
;
 ?
;
_space_group_IT_number 2
_symmetry_cell_setting triclinic
_symmetry_space_group_name_Hall '-P 1'
_symmetry_space_group_name_H-M 'P -1'
_audit_creation_method SHELXL-97
_cell_angle_alpha 102.879(13)
_cell_angle_beta 97.367(14)
_cell_angle_gamma 100.535(14)
_cell_formula_units_Z 1
_cell_length_a 8.5740(10)
_cell_length_b 8.7391(10)
_cell_length_c 9.9027(11)
_cell_measurement_reflns_used 5000
_cell_measurement_temperature 293(2)
_cell_measurement_theta_max 26.05
_cell_measurement_theta_min 1.65
_cell_volume 700.00(15)
_computing_cell_refinement 'CELL (Stoe & Cie, 1997)'
_computing_data_collection 'EXPOSE (Stoe & Cie, 1997) '
_computing_data_reduction 'INTEGRATE (Stoe & Cie, 1997)'
_computing_molecular_graphics 'PLATON99 (Spek, 1998)'
_computing_publication_material SHELXL97
_computing_structure_refinement 'SHELXL97 (Sheldrick, 1997)'
_computing_structure_solution 'SHELXS97 (Sheldrick, 1990)'
_diffrn_ambient_temperature 293(2)
_diffrn_measured_fraction_theta_full 0.925
_diffrn_measured_fraction_theta_max 0.925
_diffrn_measurement_device_type 'STOE Image Plate'
_diffrn_measurement_method '\f oscillation scans'
_diffrn_radiation_monochromator graphite
_diffrn_radiation_source 'fine-focus sealed tube'
_diffrn_radiation_type MoK\a
_diffrn_radiation_wavelength 0.71073
_diffrn_reflns_av_R_equivalents 0.0556
_diffrn_reflns_av_sigmaI/netI 0.0555
_diffrn_reflns_limit_h_max 10
_diffrn_reflns_limit_h_min -10
_diffrn_reflns_limit_k_max 10
_diffrn_reflns_limit_k_min -10
_diffrn_reflns_limit_l_max 12
_diffrn_reflns_limit_l_min -11
_diffrn_reflns_number 5433
_diffrn_reflns_theta_full 25.87
_diffrn_reflns_theta_max 25.87
_diffrn_reflns_theta_min 2.45
_diffrn_standards_decay_% none
_diffrn_standards_number 0
_exptl_absorpt_coefficient_mu 6.800
_exptl_absorpt_correction_T_max 0.130
_exptl_absorpt_correction_T_min 0.037
_exptl_absorpt_correction_type semi-empirical
_exptl_absorpt_process_details
;
(MULABS in PLATON; Spek, 1998)
;
_exptl_crystal_colour 'dark brown'
_exptl_crystal_density_diffrn 2.060
_exptl_crystal_density_meas ?
_exptl_crystal_density_method 'not measured'
_exptl_crystal_description block
_exptl_crystal_F_000 418
_exptl_crystal_size_max 0.76
_exptl_crystal_size_mid 0.38
_exptl_crystal_size_min 0.30
_refine_diff_density_max 1.966
_refine_diff_density_min -2.213
_refine_ls_extinction_coef 0.027(3)
_refine_ls_extinction_method 'SHELXL97 (Sheldrick, 1997)'
_refine_ls_goodness_of_fit_ref 1.029
_refine_ls_hydrogen_treatment constr
_refine_ls_matrix_type full
_refine_ls_number_parameters 149
_refine_ls_number_reflns 2515
_refine_ls_number_restraints 0
_refine_ls_restrained_S_all 1.029
_refine_ls_R_factor_all 0.0615
_refine_ls_R_factor_gt 0.0566
_refine_ls_shift/su_max 0.000
_refine_ls_shift/su_mean 0.000
_refine_ls_structure_factor_coef Fsqd
_refine_ls_weighting_details 'calc w = 1/[\s^2^(Fo^2^)+(0.1031P)^2^+0.0000P] where P=(Fo^2^+2Fc^2^)/3'
_refine_ls_weighting_scheme calc
_refine_ls_wR_factor_ref 0.1389
_reflns_number_gt 2204
_reflns_number_total 2515
_reflns_threshold_expression I>2\s(I)
_cod_data_source_file sk1323.cif
_cod_data_source_block 1
_cod_depositor_comments
;
The following automatic conversions were performed:

'_exptl_crystal_density_meas' value 'none' was changed to '?' - the
value is perceived as not measured.

Automatic conversion script
Id: cif_fix_values 3008 2015-01-20 13:52:24Z robertas 
;
_cod_original_cell_volume 700.00(14)
_cod_database_code 2009347

loop_
_symmetry_equiv_pos_as_xyz
'x, y, z'
'-x, -y, -z'

loop_
_atom_site_label
_atom_site_fract_x
_atom_site_fract_y
_atom_site_fract_z
_atom_site_U_iso_or_equiv
_atom_site_adp_type
_atom_site_calc_flag
_atom_site_refinement_flags
_atom_site_occupancy
_atom_site_disorder_assembly
_atom_site_disorder_group
_atom_site_type_symbol
Ru1 0.29156(5) 0.40390(5) 0.38402(4) 0.0327(2) Uani d . 1 . . Ru
Br1 0.41150(7) 0.52312(8) 0.64569(6) 0.0464(3) Uani d . 1 . . Br
Br2 0.27022(9) 0.68778(7) 0.37250(9) 0.0594(3) Uani d . 1 . . Br
C1 0.1359(7) 0.2849(7) 0.1808(6) 0.0385(13) Uani d . 1 . . C
C2 0.0417(7) 0.3182(7) 0.2877(7) 0.0446(14) Uani d . 1 . . C
H2 -0.0380 0.3751 0.2737 0.053 Uiso calc R 1 . . H
C3 0.0636(8) 0.2690(8) 0.4143(7) 0.0492(15) Uani d . 1 . . C
H3 0.0016 0.2954 0.4829 0.059 Uiso calc R 1 . . H
C4 0.1851(8) 0.1764(7) 0.4346(7) 0.0489(16) Uani d . 1 . . C
C5 0.2796(8) 0.1459(7) 0.3310(6) 0.0417(14) Uani d . 1 . . C
H5 0.3598 0.0893 0.3443 0.050 Uiso calc R 1 . . H
C6 0.2565(7) 0.1988(6) 0.2063(6) 0.0361(12) Uani d . 1 . . C
H6 0.3219 0.1765 0.1397 0.043 Uiso calc R 1 . . H
C7 0.1100(8) 0.3373(8) 0.0461(7) 0.0467(15) Uani d . 1 . . C
H7 0.0425 0.4168 0.0600 0.056 Uiso calc R 1 . . H
C8 0.2649(11) 0.4175(10) 0.0047(8) 0.065(2) Uani d . 1 . . C
H8A 0.2380 0.4564 -0.0767 0.097 Uiso calc R 1 . . H
H8B 0.3307 0.3404 -0.0164 0.097 Uiso calc R 1 . . H
H8C 0.3231 0.5059 0.0813 0.097 Uiso calc R 1 . . H
C9 0.0156(10) 0.1948(11) -0.0715(8) 0.067(2) Uani d . 1 . . C
H9A -0.0257 0.2323 -0.1499 0.101 Uiso calc R 1 . . H
H9B -0.0724 0.1379 -0.0385 0.101 Uiso calc R 1 . . H
H9C 0.0851 0.1239 -0.1005 0.101 Uiso calc R 1 . . H
C10 0.2160(12) 0.1262(9) 0.5687(8) 0.072(3) Uani d . 1 . . C
H10A 0.1899 0.0110 0.5491 0.107 Uiso calc R 1 . . H
H10B 0.1503 0.1699 0.6323 0.107 Uiso calc R 1 . . H
H10C 0.3276 0.1656 0.6109 0.107 Uiso calc R 1 . . H
C11 -0.4024(10) 0.0452(10) 0.1310(9) 0.067(2) Uani d . 1 . . C
H11 -0.3371 0.0763 0.2193 0.080 Uiso calc R 1 . . H
C12 -0.3861(9) 0.1421(9) 0.0379(10) 0.065(2) Uani d . 1 . . C
H12 -0.3087 0.2379 0.0633 0.078 Uiso calc R 1 . . H
C13 -0.4841(10) 0.0969(9) -0.0918(9) 0.063(2) Uani d . 1 . . C
H13 -0.4736 0.1630 -0.1533 0.075 Uiso calc R 1 . . H

loop_
_atom_site_aniso_label
_atom_site_aniso_U_11
_atom_site_aniso_U_22
_atom_site_aniso_U_33
_atom_site_aniso_U_12
_atom_site_aniso_U_13
_atom_site_aniso_U_23
Ru1 0.0341(3) 0.0279(3) 0.0342(3) 0.00162(19) 0.0079(2) 0.00712(19)
Br1 0.0418(4) 0.0519(4) 0.0354(4) -0.0057(3) 0.0132(3) -0.0002(3)
Br2 0.0713(5) 0.0349(4) 0.0789(6) 0.0155(3) 0.0239(4) 0.0191(3)
C1 0.040(3) 0.032(3) 0.042(3) 0.003(2) 0.001(3) 0.011(2)
C2 0.033(3) 0.042(3) 0.056(4) 0.004(2) 0.008(3) 0.010(3)
C3 0.043(3) 0.048(3) 0.045(3) -0.010(3) 0.012(3) 0.003(3)
C4 0.059(4) 0.034(3) 0.044(3) -0.015(3) 0.004(3) 0.012(3)
C5 0.052(3) 0.030(3) 0.040(3) 0.006(2) 0.001(3) 0.008(2)
C6 0.039(3) 0.025(2) 0.040(3) 0.003(2) 0.003(2) 0.006(2)
C7 0.056(4) 0.049(3) 0.043(3) 0.024(3) 0.006(3) 0.020(3)
C8 0.092(6) 0.059(4) 0.053(4) 0.015(4) 0.022(4) 0.029(3)
C9 0.071(5) 0.085(6) 0.040(4) 0.015(4) -0.003(4) 0.013(4)
C10 0.096(6) 0.058(4) 0.050(4) -0.020(4) 0.005(4) 0.028(4)
C11 0.059(4) 0.071(5) 0.071(6) 0.023(4) 0.007(4) 0.015(4)
C12 0.055(4) 0.044(4) 0.100(7) 0.007(3) 0.029(4) 0.018(4)
C13 0.076(5) 0.058(4) 0.076(5) 0.031(4) 0.040(4) 0.032(4)

loop_
_atom_type_symbol
_atom_type_description
_atom_type_scat_dispersion_real
_atom_type_scat_dispersion_imag
_atom_type_scat_source
Ru Ru -1.2594 0.8363 'International Tables Vol C Tables 4.2.6.8 and 6.1.1.4'
Br Br -0.2901 2.4595 'International Tables Vol C Tables 4.2.6.8 and 6.1.1.4'
C C 0.0033 0.0016 'International Tables Vol C Tables 4.2.6.8 and 6.1.1.4'
H H 0.0000 0.0000 'International Tables Vol C Tables 4.2.6.8 and 6.1.1.4'

loop_
_geom_angle_atom_site_label_1
_geom_angle_atom_site_label_2
_geom_angle_atom_site_label_3
_geom_angle_site_symmetry_1
_geom_angle_site_symmetry_3
_geom_angle
_geom_angle_publ_flag
C2 Ru1 C6 . . 68.2(2) ?
C2 Ru1 C5 . . 80.3(2) ?
C6 Ru1 C5 . . 38.1(2) ?
C2 Ru1 C3 . . 38.1(2) ?
C6 Ru1 C3 . . 81.5(2) ?
C5 Ru1 C3 . . 68.3(3) ?
C2 Ru1 C1 . . 38.3(3) ?
C6 Ru1 C1 . . 38.0(2) ?
C5 Ru1 C1 . . 68.9(2) ?
C3 Ru1 C1 . . 69.7(2) ?
C2 Ru1 C4 . . 68.5(2) ?
C6 Ru1 C4 . . 68.2(2) ?
C5 Ru1 C4 . . 37.0(3) ?
C3 Ru1 C4 . . 38.5(3) ?
C1 Ru1 C4 . . 81.8(2) ?
C2 Ru1 Br2 . . 89.54(16) ?
C6 Ru1 Br2 . . 126.00(14) ?
C5 Ru1 Br2 . . 163.71(15) ?
C3 Ru1 Br2 . . 110.8(2) ?
C1 Ru1 Br2 . . 95.31(14) ?
C4 Ru1 Br2 . . 148.1(2) ?
C2 Ru1 Br1 . . 128.22(19) ?
C6 Ru1 Br1 . . 145.56(13) ?
C5 Ru1 Br1 . . 109.27(15) ?
C3 Ru1 Br1 . . 96.62(18) ?
C1 Ru1 Br1 . . 166.04(18) ?
C4 Ru1 Br1 . . 88.94(16) ?
Br2 Ru1 Br1 . . 87.03(3) ?
C2 Ru1 Br1 . 2_666 148.53(19) ?
C6 Ru1 Br1 . 2_666 88.20(16) ?
C5 Ru1 Br1 . 2_666 93.97(18) ?
C3 Ru1 Br1 . 2_666 161.2(2) ?
C1 Ru1 Br1 . 2_666 110.81(18) ?
C4 Ru1 Br1 . 2_666 122.8(2) ?
Br1 Ru1 Br1 . 2_666 82.99(3) yes
Br2 Ru1 Br1 . 2_666 88.03(3) yes
C2 Ru1 Ru1 . 2_666 169.34(19) ?
C6 Ru1 Ru1 . 2_666 121.86(15) ?
C5 Ru1 Ru1 . 2_666 105.42(16) ?
C3 Ru1 Ru1 . 2_666 135.27(17) ?
C1 Ru1 Ru1 . 2_666 152.10(18) ?
C4 Ru1 Ru1 . 2_666 110.52(17) ?
Br2 Ru1 Ru1 . 2_666 86.70(3) ?
Br1 Ru1 Ru1 . 2_666 41.64(2) ?
Br1 Ru1 Ru1 2_666 2_666 41.343(17) ?
Ru1 Br1 Ru1 . 2_666 97.01(3) yes
C6 C1 C2 . . 116.7(5) ?
C6 C1 C7 . . 120.9(6) ?
C2 C1 C7 . . 122.4(5) ?
C6 C1 Ru1 . . 69.9(3) ?
C2 C1 Ru1 . . 69.5(3) ?
C7 C1 Ru1 . . 131.5(4) ?
C3 C2 C1 . . 123.2(6) ?
C3 C2 Ru1 . . 72.1(4) ?
C1 C2 Ru1 . . 72.2(3) ?
C2 C3 C4 . . 118.4(7) ?
C2 C3 Ru1 . . 69.8(4) ?
C4 C3 Ru1 . . 72.2(4) ?
C5 C4 C3 . . 118.5(6) ?
C5 C4 C10 . . 121.1(7) ?
C3 C4 C10 . . 120.3(8) ?
C5 C4 Ru1 . . 69.8(3) ?
C3 C4 Ru1 . . 69.3(3) ?
C10 C4 Ru1 . . 129.1(4) ?
C4 C5 C6 . . 121.7(6) ?
C4 C5 Ru1 . . 73.2(4) ?
C6 C5 Ru1 . . 70.2(3) ?
C1 C6 C5 . . 121.4(6) ?
C1 C6 Ru1 . . 72.1(3) ?
C5 C6 Ru1 . . 71.7(3) ?
C1 C7 C9 . . 109.3(5) ?
C1 C7 C8 . . 114.4(5) ?
C9 C7 C8 . . 111.2(6) ?
C13 C11 C12 2_455 . 119.4(8) ?
C13 C12 C11 . . 120.2(7) ?
C11 C13 C12 2_455 . 120.4(7) ?

loop_
_geom_bond_atom_site_label_1
_geom_bond_atom_site_label_2
_geom_bond_site_symmetry_2
_geom_bond_distance
_geom_bond_publ_flag
Ru1 C2 . 2.152(6) ?
Ru1 C6 . 2.159(6) ?
Ru1 C5 . 2.178(6) ?
Ru1 C3 . 2.183(6) ?
Ru1 C1 . 2.187(6) ?
Ru1 C4 . 2.221(6) ?
Ru1 Br1 . 2.5650(8) yes
Ru1 Br1 2_666 2.5802(8) yes
Ru1 Br2 . 2.5471(8) yes
Ru1 Ru1 2_666 3.8539(11) yes
Br1 Ru1 2_666 2.5802(8) ?
C1 C6 . 1.415(8) ?
C1 C2 . 1.423(10) ?
C1 C7 . 1.507(8) ?
C2 C3 . 1.415(9) ?
C3 C4 . 1.452(10) ?
C4 C5 . 1.396(10) ?
C4 C10 . 1.496(9) ?
C5 C6 . 1.416(8) ?
C7 C9 . 1.519(10) ?
C7 C8 . 1.533(11) ?
C11 C13 2_455 1.373(11) ?
C11 C12 . 1.388(12) ?
C12 C13 . 1.373(12) ?
C13 C11 2_455 1.373(11) ?

loop_
_geom_torsion_atom_site_label_1
_geom_torsion_atom_site_label_2
_geom_torsion_atom_site_label_3
_geom_torsion_atom_site_label_4
_geom_torsion_site_symmetry_1
_geom_torsion_site_symmetry_4
_geom_torsion
C2 Ru1 Br1 Ru1 . 2_666 -175.4(2)
C6 Ru1 Br1 Ru1 . 2_666 76.4(3)
C5 Ru1 Br1 Ru1 . 2_666 91.77(19)
C3 Ru1 Br1 Ru1 . 2_666 161.0(2)
C1 Ru1 Br1 Ru1 . 2_666 171.5(6)
C4 Ru1 Br1 Ru1 . 2_666 123.3(2)
Br2 Ru1 Br1 Ru1 . 2_666 -88.38(3)
Br1 Ru1 Br1 Ru1 2_666 2_666 0.0
C2 Ru1 C1 C6 . . -130.4(5)
C5 Ru1 C1 C6 . . -28.9(4)
C3 Ru1 C1 C6 . . -102.7(4)
C4 Ru1 C1 C6 . . -64.8(4)
Br2 Ru1 C1 C6 . . 147.1(3)
Br1 Ru1 C1 C6 . . -113.8(6)
Br1 Ru1 C1 C6 2_666 . 57.2(3)
Ru1 Ru1 C1 C6 2_666 . 54.2(5)
C6 Ru1 C1 C2 . . 130.4(5)
C5 Ru1 C1 C2 . . 101.5(4)
C3 Ru1 C1 C2 . . 27.7(4)
C4 Ru1 C1 C2 . . 65.5(4)
Br2 Ru1 C1 C2 . . -82.5(3)
Br1 Ru1 C1 C2 . . 16.6(8)
Br1 Ru1 C1 C2 2_666 . -172.4(3)
Ru1 Ru1 C1 C2 2_666 . -175.5(3)
C2 Ru1 C1 C7 . . 115.7(7)
C6 Ru1 C1 C7 . . -113.9(8)
C5 Ru1 C1 C7 . . -142.8(7)
C3 Ru1 C1 C7 . . 143.4(7)
C4 Ru1 C1 C7 . . -178.8(7)
Br2 Ru1 C1 C7 . . 33.2(6)
Br1 Ru1 C1 C7 . . 132.3(6)
Br1 Ru1 C1 C7 2_666 . -56.7(6)
Ru1 Ru1 C1 C7 2_666 . -59.8(7)
C6 C1 C2 C3 . . -0.3(8)
C7 C1 C2 C3 . . 179.5(6)
Ru1 C1 C2 C3 . . -53.5(5)
C6 C1 C2 Ru1 . . 53.3(4)
C7 C1 C2 Ru1 . . -126.9(5)
C6 Ru1 C2 C3 . . 104.7(4)
C5 Ru1 C2 C3 . . 67.0(4)
C1 Ru1 C2 C3 . . 135.0(6)
C4 Ru1 C2 C3 . . 30.5(4)
Br2 Ru1 C2 C3 . . -125.8(4)
Br1 Ru1 C2 C3 . . -40.0(5)
Br1 Ru1 C2 C3 2_666 . 148.7(4)
Ru1 Ru1 C2 C3 2_666 . -56.5(11)
C6 Ru1 C2 C1 . . -30.3(3)
C5 Ru1 C2 C1 . . -68.0(4)
C3 Ru1 C2 C1 . . -135.0(6)
C4 Ru1 C2 C1 . . -104.5(4)
Br2 Ru1 C2 C1 . . 99.2(3)
Br1 Ru1 C2 C1 . . -175.0(2)
Br1 Ru1 C2 C1 2_666 . 13.7(5)
Ru1 Ru1 C2 C1 2_666 . 168.5(7)
C1 C2 C3 C4 . . -1.7(9)
Ru1 C2 C3 C4 . . -55.2(5)
C1 C2 C3 Ru1 . . 53.5(5)
C6 Ru1 C3 C2 . . -65.2(4)
C5 Ru1 C3 C2 . . -102.4(4)
C1 Ru1 C3 C2 . . -27.8(4)
C4 Ru1 C3 C2 . . -130.7(6)
Br2 Ru1 C3 C2 . . 60.2(4)
Br1 Ru1 C3 C2 . . 149.5(4)
Br1 Ru1 C3 C2 2_666 . -122.9(5)
Ru1 Ru1 C3 C2 2_666 . 167.3(3)
C2 Ru1 C3 C4 . . 130.7(6)
C6 Ru1 C3 C4 . . 65.4(4)
C5 Ru1 C3 C4 . . 28.3(4)
C1 Ru1 C3 C4 . . 102.8(4)
Br2 Ru1 C3 C4 . . -169.2(3)
Br1 Ru1 C3 C4 . . -79.9(4)
Br1 Ru1 C3 C4 2_666 . 7.8(8)
Ru1 Ru1 C3 C4 2_666 . -62.0(5)
C2 C3 C4 C5 . . 2.7(8)
Ru1 C3 C4 C5 . . -51.4(5)
C2 C3 C4 C10 . . 178.1(6)
Ru1 C3 C4 C10 . . 124.0(6)
C2 C3 C4 Ru1 . . 54.0(5)
C2 Ru1 C4 C5 . . 102.8(4)
C6 Ru1 C4 C5 . . 28.6(3)
C3 Ru1 C4 C5 . . 133.0(5)
C1 Ru1 C4 C5 . . 65.5(4)
Br2 Ru1 C4 C5 . . 152.4(3)
Br1 Ru1 C4 C5 . . -125.0(3)
Br1 Ru1 C4 C5 2_666 . -44.0(4)
Ru1 Ru1 C4 C5 2_666 . -88.6(3)
C2 Ru1 C4 C3 . . -30.2(4)
C6 Ru1 C4 C3 . . -104.4(4)
C5 Ru1 C4 C3 . . -133.0(5)
C1 Ru1 C4 C3 . . -67.5(4)
Br2 Ru1 C4 C3 . . 19.4(6)
Br1 Ru1 C4 C3 . . 102.0(4)
Br1 Ru1 C4 C3 2_666 . -177.0(3)
Ru1 Ru1 C4 C3 2_666 . 138.4(3)
C2 Ru1 C4 C10 . . -143.0(9)
C6 Ru1 C4 C10 . . 142.8(9)
C5 Ru1 C4 C10 . . 114.2(10)
C3 Ru1 C4 C10 . . -112.8(10)
C1 Ru1 C4 C10 . . 179.7(9)
Br2 Ru1 C4 C10 . . -93.4(8)
Br1 Ru1 C4 C10 . . -10.8(8)
Br1 Ru1 C4 C10 2_666 . 70.2(9)
Ru1 Ru1 C4 C10 2_666 . 25.6(9)
C3 C4 C5 C6 . . -1.8(8)
C10 C4 C5 C6 . . -177.2(5)
Ru1 C4 C5 C6 . . -52.9(5)
C3 C4 C5 Ru1 . . 51.1(5)
C10 C4 C5 Ru1 . . -124.2(6)
C2 Ru1 C5 C4 . . -67.0(4)
C6 Ru1 C5 C4 . . -133.8(6)
C3 Ru1 C5 C4 . . -29.3(4)
C1 Ru1 C5 C4 . . -105.0(4)
Br2 Ru1 C5 C4 . . -119.2(6)
Br1 Ru1 C5 C4 . . 60.2(4)
Br1 Ru1 C5 C4 2_666 . 144.2(3)
Ru1 Ru1 C5 C4 2_666 . 103.8(3)
C2 Ru1 C5 C6 . . 66.8(4)
C3 Ru1 C5 C6 . . 104.5(4)
C1 Ru1 C5 C6 . . 28.8(4)
C4 Ru1 C5 C6 . . 133.8(6)
Br2 Ru1 C5 C6 . . 14.6(9)
Br1 Ru1 C5 C6 . . -165.9(3)
Br1 Ru1 C5 C6 2_666 . -82.0(3)
Ru1 Ru1 C5 C6 2_666 . -122.4(3)
C2 C1 C6 C5 . . 1.2(8)
C7 C1 C6 C5 . . -178.6(5)
Ru1 C1 C6 C5 . . 54.3(5)
C2 C1 C6 Ru1 . . -53.0(4)
C7 C1 C6 Ru1 . . 127.1(5)
C4 C5 C6 C1 . . -0.2(8)
Ru1 C5 C6 C1 . . -54.4(5)
C4 C5 C6 Ru1 . . 54.3(5)
C2 Ru1 C6 C1 . . 30.6(4)
C5 Ru1 C6 C1 . . 133.1(5)
C3 Ru1 C6 C1 . . 67.7(4)
C4 Ru1 C6 C1 . . 105.2(4)
Br2 Ru1 C6 C1 . . -41.9(4)
Br1 Ru1 C6 C1 . . 157.0(3)
Br1 Ru1 C6 C1 2_666 . -128.1(3)
Ru1 Ru1 C6 C1 2_666 . -153.5(3)
C2 Ru1 C6 C5 . . -102.5(4)
C3 Ru1 C6 C5 . . -65.4(4)
C1 Ru1 C6 C5 . . -133.1(5)
C4 Ru1 C6 C5 . . -27.9(4)
Br2 Ru1 C6 C5 . . -175.0(3)
Br1 Ru1 C6 C5 . . 23.9(5)
Br1 Ru1 C6 C5 2_666 . 98.8(4)
Ru1 Ru1 C6 C5 2_666 . 73.4(4)
C6 C1 C7 C9 . . 78.4(7)
C2 C1 C7 C9 . . -101.4(7)
Ru1 C1 C7 C9 . . 168.1(5)
C6 C1 C7 C8 . . -47.0(8)
C2 C1 C7 C8 . . 133.2(6)
Ru1 C1 C7 C8 . . 42.7(9)
C13 C11 C12 C13 2_455 . 0.8(14)
C11 C12 C13 C11 . 2_455 -0.8(14)
